data_4116177
loop_
_publ_author_name
'Tetsuhiro Kodani'
'Kenji Matsuda'
'Taro Yamada'
'Seiya Kobatake'
'Masahiro Irie'

_publ_contact_author
;
Prof. Masahiro Irie
Department of Chemistry and Biochemistry,
Graduate School of Engineering,
Kyushu University, 6-10-1 Hakozaki,
Higashi-ku, Fukuoka 812-8581, Japan
;
_publ_contact_author_email ' irie@cstf.kyushu-u.ac.jp '
_publ_contact_author_fax ' 81(92)6423568 '
_publ_contact_author_phone ' 81(92)6423556 '
_publ_section_title
;
 Reversible Diastereoselective Photocyclization of a Diarylethene in a
 Single-Crystalline Phase
;
_journal_name_full 'Journal of the American Chemical Society'
_journal_page_first 9631
_journal_page_last 9637
_journal_paper_doi 10.1021/ja001350o
_journal_volume 122
_journal_year 2000
_chemical_formula_sum 'C32 H26 F6 S2'
_chemical_formula_weight 588.65
_chemical_name_systematic
;
 (S)-1-(2-methyl-5-phenyl-3-thienyl)-2-[2-(3-methyl-1-penten-1-yl)
 -5-phenyl-3-thienyl]-3,3,4,4,5,5-hexafluorocyclopentene
;
_space_group_IT_number 19
_symmetry_cell_setting orthorhombic
_symmetry_space_group_name_Hall 'P 2ac 2ab'
_symmetry_space_group_name_H-M 'P 21 21 21'
_atom_sites_solution_hydrogens geom
_atom_sites_solution_primary direct
_atom_sites_solution_secondary difmap
_audit_creation_method SHELXL-97
_cell_angle_alpha 90.00
_cell_angle_beta 90.00
_cell_angle_gamma 90.00
_cell_formula_units_Z 4
_cell_length_a 9.3904(16)
_cell_length_b 11.8641(19)
_cell_length_c 25.019(4)
_cell_measurement_temperature 123(2)
_cell_volume 2787.3(8)
_computing_structure_refinement 'SHELXL-97 (Sheldrick, 1997)'
_computing_structure_solution 'SHELXS-97 (Sheldrick, 1990)'
_diffrn_ambient_temperature 123(2)
_diffrn_measured_fraction_theta_full 0.955
_diffrn_measured_fraction_theta_max 0.955
_diffrn_radiation_monochromator graphite
_diffrn_radiation_source 'fine-focus sealed tube'
_diffrn_radiation_type MoK\a
_diffrn_radiation_wavelength 0.71073
_diffrn_reflns_av_R_equivalents 0.0269
_diffrn_reflns_av_sigmaI/netI 0.0317
_diffrn_reflns_limit_h_max 12
_diffrn_reflns_limit_h_min -9
_diffrn_reflns_limit_k_max 15
_diffrn_reflns_limit_k_min -11
_diffrn_reflns_limit_l_max 32
_diffrn_reflns_limit_l_min -31
_diffrn_reflns_number 16115
_diffrn_reflns_theta_full 27.50
_diffrn_reflns_theta_max 27.50
_diffrn_reflns_theta_min 1.90
_exptl_absorpt_coefficient_mu 0.252
_exptl_crystal_density_diffrn 1.403
_exptl_crystal_F_000 1216
_refine_diff_density_max 0.484
_refine_diff_density_min -0.491
_refine_diff_density_rms 0.058
_refine_ls_abs_structure_details 'Flack H D (1983), Acta Cryst. A39, 876-881'
_refine_ls_abs_structure_Flack -0.04(8)
_refine_ls_extinction_method none
_refine_ls_goodness_of_fit_ref 1.048
_refine_ls_hydrogen_treatment mixed
_refine_ls_matrix_type full
_refine_ls_number_parameters 353
_refine_ls_number_reflns 5936
_refine_ls_number_restraints 21
_refine_ls_restrained_S_all 1.054
_refine_ls_R_factor_all 0.0550
_refine_ls_R_factor_gt 0.0464
_refine_ls_shift/su_max 0.003
_refine_ls_shift/su_mean 0.000
_refine_ls_structure_factor_coef Fsqd
_refine_ls_weighting_details 'calc w=1/[\s^2^(Fo^2^)+(0.0637P)^2^+1.5689P] where P=(Fo^2^+2Fc^2^)/3'
_refine_ls_weighting_scheme calc
_refine_ls_wR_factor_gt 0.1151
_refine_ls_wR_factor_ref 0.1205
_reflns_number_gt 5183
_reflns_number_total 5936
_reflns_threshold_expression >2sigma(I)
_cod_data_source_file ja001350o_1.cif
_cod_data_source_block (S)-1a
_cod_database_code 4116177

loop_
_symmetry_equiv_pos_as_xyz
'x, y, z'
'-x+1/2, -y, z+1/2'
'-x, y+1/2, -z+1/2'
'x+1/2, -y+1/2, -z'

loop_
_atom_site_label
_atom_site_type_symbol
_atom_site_fract_x
_atom_site_fract_y
_atom_site_fract_z
_atom_site_U_iso_or_equiv
_atom_site_adp_type
_atom_site_occupancy
_atom_site_symmetry_multiplicity
_atom_site_calc_flag
_atom_site_refinement_flags
_atom_site_disorder_assembly
_atom_site_disorder_group
S1 S 0.26307(8) 0.71124(6) 0.95858(3) 0.02967(17) Uani 1 1 d . . .
S2 S 0.51488(8) 0.91191(7) 1.14341(3) 0.03138(17) Uani 1 1 d . A .
C1 C 0.1989(3) 0.7965(2) 1.00863(11) 0.0277(6) Uani 1 1 d . . .
C2 C 0.1786(3) 0.9051(2) 0.98952(11) 0.0270(6) Uani 1 1 d . A .
C3 C 0.2129(3) 0.9156(2) 0.93404(11) 0.0281(6) Uani 1 1 d . . .
H3A H 0.2027 0.9840 0.9147 0.034 Uiso 1 1 calc R . .
C4 C 0.2612(3) 0.8190(2) 0.91166(10) 0.0281(6) Uani 1 1 d . . .
C5 C 0.1279(3) 0.9985(2) 1.02300(11) 0.0260(6) Uani 1 1 d . . .
C6A C 0.0348(6) 1.0872(4) 1.00080(18) 0.0320(17) Uiso 0.844(4) 1 d PD A .
C7A C -0.0361(4) 1.1417(3) 1.05105(14) 0.0280(8) Uiso 0.844(4) 1 d PD . .
C8A C 0.0779(6) 1.1197(4) 1.09446(18) 0.031(2) Uiso 0.844(4) 1 d PD A .
F1A F -0.0683(2) 1.04889(17) 0.96707(9) 0.0348(6) Uiso 0.844(4) 1 d PD . .
F2A F 0.1068(2) 1.16579(17) 0.97327(8) 0.0337(5) Uiso 0.844(4) 1 d PD . .
F3A F -0.0593(3) 1.2539(2) 1.04436(10) 0.0398(6) Uiso 0.844(4) 1 d PD A .
F4A F -0.1591(2) 1.09014(19) 1.06251(9) 0.0393(6) Uiso 0.844(4) 1 d PD A .
F5A F 0.1577(3) 1.2113(2) 1.10309(12) 0.0418(7) Uiso 0.844(4) 1 d PD . .
F6A F 0.0102(3) 1.0978(2) 1.14234(10) 0.0400(7) Uiso 0.844(4) 1 d PD . .
C6B C 0.0092(19) 1.0852(13) 1.0016(5) 0.004(5) Uiso 0.156(4) 1 d PD A 2
C7B C 0.0089(18) 1.1731(13) 1.0449(5) 0.031(4) Uiso 0.156(4) 1 d PD A 2
C8B C 0.058(2) 1.1170(14) 1.0970(5) 0.010(7) Uiso 0.156(4) 1 d PD A 2
F1B F -0.1138(14) 1.0358(11) 0.9911(6) 0.048(4) Uiso 0.156(4) 1 d PD A 2
F2B F 0.0426(18) 1.1245(14) 0.9526(6) 0.068(5) Uiso 0.156(4) 1 d PD A 2
F3B F 0.100(2) 1.2599(17) 1.0270(8) 0.118(8) Uiso 0.156(4) 1 d PD A 2
F4B F -0.1124(10) 1.2316(7) 1.0505(3) 0.011(2) Uiso 0.156(4) 1 d PD A 2
F5B F 0.1386(9) 1.2011(8) 1.1185(4) 0.009(2) Uiso 0.156(4) 1 d PD A 2
F6B F -0.0275(12) 1.0768(9) 1.1361(4) 0.019(3) Uiso 0.156(4) 1 d PD A 2
C9 C 0.1611(3) 1.0221(2) 1.07445(11) 0.0253(6) Uani 1 1 d . A .
C10 C 0.4127(3) 0.9690(2) 1.09308(11) 0.0285(6) Uani 1 1 d . A .
C11 C 0.2727(3) 0.9735(2) 1.10833(11) 0.0260(6) Uani 1 1 d . . .
C12 C 0.2502(3) 0.9317(2) 1.16111(10) 0.0269(6) Uani 1 1 d . A .
H12A H 0.1592 0.9304 1.1777 0.032 Uiso 1 1 calc R . .
C13 C 0.3703(3) 0.8939(2) 1.18570(11) 0.0266(6) Uani 1 1 d . . .
C14 C 0.4793(3) 1.0041(3) 1.04129(13) 0.0364(7) Uani 1 1 d . . .
H14A H 0.4057 1.0343 1.0175 0.055 Uiso 1 1 calc R A .
H14B H 0.5246 0.9388 1.0244 0.055 Uiso 1 1 calc R . .
H14C H 0.5511 1.0623 1.0481 0.055 Uiso 1 1 calc R . .
C15 C 0.1691(3) 0.7490(2) 1.06095(11) 0.0283(6) Uani 1 1 d . . .
H15A H 0.1067 0.7896 1.0838 0.034 Uiso 1 1 calc R . .
C16 C 0.2222(4) 0.6537(3) 1.07904(12) 0.0405(8) Uani 1 1 d . . .
H16A H 0.2847 0.6141 1.0558 0.049 Uiso 1 1 calc R . .
C17 C 0.1942(4) 0.6016(3) 1.13226(12) 0.0371(7) Uani 1 1 d . . .
H17A H 0.1332 0.6545 1.1533 0.044 Uiso 1 1 calc R . .
C18 C 0.3334(4) 0.5843(3) 1.16265(13) 0.0442(8) Uani 1 1 d . . .
H18A H 0.3906 0.5265 1.1439 0.053 Uiso 1 1 calc R . .
H18B H 0.3880 0.6556 1.1621 0.053 Uiso 1 1 calc R . .
C19 C 0.3133(5) 0.5480(3) 1.22008(14) 0.0532(10) Uani 1 1 d . . .
H19A H 0.4065 0.5404 1.2373 0.080 Uiso 1 1 calc R . .
H19B H 0.2637 0.4753 1.2210 0.080 Uiso 1 1 calc R . .
H19C H 0.2566 0.6046 1.2391 0.080 Uiso 1 1 calc R . .
C20 C 0.1115(5) 0.4911(3) 1.12470(15) 0.0494(9) Uani 1 1 d . . .
H20A H 0.0228 0.5063 1.1054 0.074 Uiso 1 1 calc R . .
H20B H 0.0893 0.4586 1.1597 0.074 Uiso 1 1 calc R . .
H20C H 0.1697 0.4378 1.1042 0.074 Uiso 1 1 calc R . .
C21 C 0.3858(3) 0.8427(2) 1.23894(11) 0.0299(6) Uani 1 1 d . A .
C22 C 0.2725(3) 0.8434(2) 1.27495(11) 0.0328(6) Uani 1 1 d . . .
H22A H 0.1848 0.8770 1.2648 0.039 Uiso 1 1 calc R A .
C23 C 0.2857(4) 0.7958(3) 1.32546(12) 0.0383(7) Uani 1 1 d . A .
H23A H 0.2073 0.7969 1.3494 0.046 Uiso 1 1 calc R . .
C24 C 0.4133(4) 0.7467(3) 1.34095(12) 0.0415(8) Uani 1 1 d . . .
H24A H 0.4229 0.7144 1.3755 0.050 Uiso 1 1 calc R A .
C25 C 0.5260(4) 0.7453(3) 1.30568(13) 0.0431(8) Uani 1 1 d . A .
H25A H 0.6136 0.7118 1.3161 0.052 Uiso 1 1 calc R . .
C26 C 0.5132(4) 0.7924(3) 1.25512(12) 0.0373(7) Uani 1 1 d . . .
H26A H 0.5918 0.7903 1.2313 0.045 Uiso 1 1 calc R A .
C27 C 0.3082(3) 0.7949(2) 0.85678(11) 0.0290(6) Uani 1 1 d . . .
C28 C 0.3580(3) 0.6892(2) 0.84181(11) 0.0272(6) Uani 1 1 d . . .
H28A H 0.3625 0.6307 0.8677 0.033 Uiso 1 1 calc R . .
C29 C 0.4013(3) 0.6677(3) 0.78993(11) 0.0308(6) Uani 1 1 d . . .
H29A H 0.4335 0.5945 0.7804 0.037 Uiso 1 1 calc R . .
C30 C 0.3978(3) 0.7522(3) 0.75193(12) 0.0360(7) Uani 1 1 d . . .
H30A H 0.4291 0.7380 0.7165 0.043 Uiso 1 1 calc R . .
C31 C 0.3480(4) 0.8580(3) 0.76621(13) 0.0401(8) Uani 1 1 d . . .
H31A H 0.3452 0.9165 0.7403 0.048 Uiso 1 1 calc R . .
C32 C 0.3026(4) 0.8791(3) 0.81761(13) 0.0388(8) Uani 1 1 d . . .
H32A H 0.2670 0.9517 0.8266 0.047 Uiso 1 1 calc R . .

loop_
_atom_site_aniso_label
_atom_site_aniso_U_11
_atom_site_aniso_U_22
_atom_site_aniso_U_33
_atom_site_aniso_U_23
_atom_site_aniso_U_13
_atom_site_aniso_U_12
S1 0.0440(4) 0.0232(3) 0.0218(3) -0.0004(3) 0.0042(3) 0.0009(3)
S2 0.0279(3) 0.0383(4) 0.0279(3) 0.0083(3) -0.0003(3) 0.0021(3)
C1 0.0320(15) 0.0249(13) 0.0261(14) -0.0016(11) 0.0002(11) 0.0002(12)
C2 0.0298(14) 0.0267(14) 0.0245(13) 0.0022(11) -0.0019(11) 0.0000(12)
C3 0.0328(15) 0.0284(14) 0.0231(13) 0.0018(11) -0.0024(11) -0.0009(12)
C4 0.0356(15) 0.0254(13) 0.0233(13) 0.0007(10) -0.0008(12) -0.0032(12)
C5 0.0311(15) 0.0220(13) 0.0249(14) 0.0022(10) -0.0011(11) -0.0032(11)
C9 0.0306(14) 0.0216(13) 0.0237(13) 0.0035(10) -0.0008(11) -0.0018(11)
C10 0.0324(15) 0.0262(14) 0.0270(14) 0.0020(11) -0.0036(12) 0.0035(12)
C11 0.0324(15) 0.0210(12) 0.0245(12) -0.0023(10) -0.0004(11) -0.0014(11)
C12 0.0291(14) 0.0273(13) 0.0242(12) -0.0039(10) -0.0001(11) 0.0001(12)
C13 0.0312(14) 0.0263(14) 0.0222(13) -0.0014(11) 0.0012(11) -0.0029(12)
C14 0.0318(15) 0.0440(18) 0.0335(15) 0.0152(14) 0.0010(13) 0.0023(14)
C15 0.0379(16) 0.0255(13) 0.0215(13) -0.0034(11) 0.0032(12) -0.0005(12)
C16 0.063(2) 0.0308(15) 0.0280(15) -0.0010(12) 0.0110(15) 0.0132(16)
C17 0.0566(19) 0.0270(14) 0.0276(15) 0.0028(12) 0.0075(14) 0.0094(14)
C18 0.066(2) 0.0281(16) 0.0382(18) 0.0036(13) 0.0093(16) 0.0017(17)
C19 0.088(3) 0.0365(18) 0.0352(19) 0.0077(14) -0.0043(19) 0.0019(19)
C20 0.070(2) 0.0331(17) 0.045(2) 0.0056(15) 0.0019(18) 0.0024(18)
C21 0.0419(16) 0.0245(13) 0.0232(14) 0.0011(11) -0.0025(12) -0.0020(13)
C22 0.0383(17) 0.0302(14) 0.0300(15) 0.0014(12) 0.0017(13) 0.0033(13)
C23 0.0489(19) 0.0340(15) 0.0320(15) 0.0037(13) 0.0076(13) 0.0043(15)
C24 0.060(2) 0.0397(18) 0.0246(14) 0.0054(12) -0.0049(14) -0.0004(16)
C25 0.0454(19) 0.0472(19) 0.0367(17) 0.0093(14) -0.0071(15) 0.0063(16)
C26 0.0367(16) 0.0443(17) 0.0310(15) 0.0069(13) -0.0004(13) 0.0008(15)
C27 0.0333(14) 0.0305(14) 0.0233(13) -0.0001(12) -0.0012(11) -0.0049(12)
C28 0.0264(14) 0.0295(14) 0.0256(14) 0.0011(11) -0.0018(10) 0.0007(11)
C29 0.0280(15) 0.0368(16) 0.0275(14) -0.0058(12) -0.0013(11) 0.0007(12)
C30 0.0395(17) 0.0463(18) 0.0221(14) -0.0027(13) 0.0027(12) -0.0024(15)
C31 0.056(2) 0.0390(18) 0.0256(15) 0.0058(13) 0.0029(15) -0.0012(16)
C32 0.056(2) 0.0306(16) 0.0293(15) -0.0005(12) 0.0017(14) -0.0006(15)

loop_
_atom_type_symbol
_atom_type_description
_atom_type_scat_dispersion_real
_atom_type_scat_dispersion_imag
_atom_type_scat_source
C C 0.0033 0.0016 'International Tables Vol C Tables 4.2.6.8 and 6.1.1.4'
H H 0.0000 0.0000 'International Tables Vol C Tables 4.2.6.8 and 6.1.1.4'
F F 0.0171 0.0103 'International Tables Vol C Tables 4.2.6.8 and 6.1.1.4'
S S 0.1246 0.1234 'International Tables Vol C Tables 4.2.6.8 and 6.1.1.4'

loop_
_geom_angle_atom_site_label_1
_geom_angle_atom_site_label_2
_geom_angle_atom_site_label_3
_geom_angle
C1 S1 C4 93.20(13)
C10 S2 C13 93.35(14)
C2 C1 C15 130.1(3)
C2 C1 S1 110.1(2)
C15 C1 S1 119.7(2)
C2 C1 C10 75.40(17)
C15 C1 C10 78.30(17)
S1 C1 C10 124.93(14)
C1 C2 C3 112.6(3)
C1 C2 C5 123.3(2)
C3 C2 C5 124.2(3)
C4 C3 C2 113.8(3)
C3 C4 C27 130.6(3)
C3 C4 S1 110.3(2)
C27 C4 S1 119.1(2)
C9 C5 C2 128.6(3)
C9 C5 C6A 110.3(3)
C2 C5 C6A 121.0(3)
C9 C5 C6B 110.1(5)
C2 C5 C6B 121.1(5)
C6A C5 C6B 7.6(6)
F2B C6A F2A 41.5(8)
F2B C6A F1A 64.8(8)
F2A C6A F1A 105.8(3)
F2B C6A C5 124.4(8)
F2A C6A C5 113.0(4)
F1A C6A C5 114.6(4)
F2B C6A C7B 117.3(10)
F2A C6A C7B 89.3(8)
F1A C6A C7B 124.0(7)
C5 C6A C7B 107.4(6)
F2B C6A F1B 92.2(10)
F2A C6A F1B 130.5(7)
F1A C6A F1B 29.2(6)
C5 C6A F1B 108.2(6)
C7B C6A F1B 103.6(9)
F2B C6A C7A 129.5(8)
F2A C6A C7A 109.9(4)
F1A C6A C7A 109.5(4)
C5 C6A C7A 104.2(3)
C7B C6A C7A 21.7(6)
F1B C6A C7A 84.6(6)
C7B C7A F4B 82.7(15)
C7B C7A F4A 166.7(15)
F4B C7A F4A 84.3(5)
C7B C7A F3A 57.3(14)
F4B C7A F3A 25.4(4)
F4A C7A F3A 109.7(3)
C7B C7A C6B 81.9(14)
F4B C7A C6B 122.1(8)
F4A C7A C6B 102.8(7)
F3A C7A C6B 112.9(7)
C7B C7A C8B 84.2(15)
F4B C7A C8B 120.3(8)
F4A C7A C8B 104.9(7)
F3A C7A C8B 112.7(7)
C6B C7A C8B 113.0(11)
C7B C7A C8A 77.9(14)
F4B C7A C8A 122.2(5)
F4A C7A C8A 111.7(3)
F3A C7A C8A 111.3(3)
C6B C7A C8A 108.2(7)
C8B C7A C8A 7.2(7)
C7B C7A C6A 75.1(14)
F4B C7A C6A 125.0(5)
F4A C7A C6A 110.5(3)
F3A C7A C6A 112.0(4)
C6B C7A C6A 8.5(7)
C8B C7A C6A 106.8(8)
C8A C7A C6A 101.5(3)
F5B C8A F5A 19.3(5)
F5B C8A F6A 86.5(6)
F5A C8A F6A 105.7(4)
F5B C8A C9 121.0(6)
F5A C8A C9 113.1(4)
F6A C8A C9 112.9(4)
F5B C8A F6B 102.7(7)
F5A C8A F6B 121.6(6)
F6A C8A F6B 17.3(4)
C9 C8A F6B 108.2(5)
F5B C8A C7B 104.9(8)
F5A C8A C7B 91.8(7)
F6A C8A C7B 125.7(7)
C9 C8A C7B 105.8(6)
F6B C8A C7B 114.6(8)
F5B C8A C7A 120.9(6)
F5A C8A C7A 111.3(4)
F6A C8A C7A 108.8(4)
C9 C8A C7A 105.1(3)
F6B C8A C7A 95.1(5)
C7B C8A C7A 21.8(6)
F1B F1A C6B 81.2(11)
F1B F1A C6A 88.8(10)
C6B F1A C6A 8.4(8)
F1B F1A F2B 138.5(12)
C6B F1A F2B 61.0(8)
C6A F1A F2B 55.0(7)
F2B F2A C6A 66.0(9)
F2B F2A C6B 62.1(9)
C6A F2A C6B 7.4(8)
F2B F2A F3B 137.4(12)
C6A F2A F3B 91.7(6)
C6B F2A F3B 91.2(7)
F4B F3A C7B 95.4(12)
F4B F3A C7A 70.2(8)
C7B F3A C7A 25.2(9)
F4B F3A F3B 155.8(11)
C7B F3A F3B 60.6(10)
C7A F3A F3B 85.8(8)
C7A F4A F4B 46.5(3)
C8A F5A C8B 6.3(9)
C8B F6A C8A 6.3(9)
F1A C6B F1B 34.2(8)
F1A C6B F2B 67.3(10)
F1B C6B F2B 100.1(13)
F1A C6B C7A 126.1(14)
F1B C6B C7A 96.7(12)
F2B C6B C7A 132.4(13)
F1A C6B F2A 104.9(9)
F1B C6B F2A 136.2(13)
F2B C6B F2A 37.7(8)
C7A C6B F2A 106.4(8)
F1A C6B C7B 139.5(16)
F1B C6B C7B 116.7(15)
F2B C6B C7B 114.6(13)
C7A C6B C7B 22.6(7)
F2A C6B C7B 84.3(9)
F1A C6B C5 115.3(10)
F1B C6B C5 112.8(11)
F2B C6B C5 111.3(13)
C7A C6B C5 102.2(8)
F2A C6B C5 98.2(10)
C7B C6B C5 101.8(9)
C7A C7B F3A 97.5(19)
C7A C7B F4B 71.8(16)
F3A C7B F4B 25.7(5)
C7A C7B F3B 171(2)
F3A C7B F3B 73.9(13)
F4B C7B F3B 99.6(14)
C7A C7B C6B 75.5(15)
F3A C7B C6B 124.7(13)
F4B C7B C6B 115.9(13)
F3B C7B C6B 106.0(13)
C7A C7B C6A 83.1(15)
F3A C7B C6A 129.6(11)
F4B C7B C6A 124.0(11)
F3B C7B C6A 99.3(13)
C6B C7B C6A 9.2(7)
C7A C7B C8B 73.6(15)
F3A C7B C8B 122.5(13)
F4B C7B C8B 112.9(13)
F3B C7B C8B 114.0(15)
C6B C7B C8B 108.2(12)
C6A C7B C8B 106.1(11)
C7A C7B C8A 80.2(15)
F3A C7B C8A 126.0(11)
F4B C7B C8A 119.2(11)
F3B C7B C8A 107.7(14)
C6B C7B C8A 107.2(10)
C6A C7B C8A 104.0(9)
C8B C7B C8A 7.5(7)
F6A C8B F6B 19.8(6)
F6A C8B F5B 88.6(10)
F6B C8B F5B 107.6(12)
F6A C8B F5A 106.0(10)
F6B C8B F5A 124.9(12)
F5B C8B F5A 17.5(5)
F6A C8B C7A 122.2(15)
F6B C8B C7A 106.3(13)
F5B C8B C7A 119.5(11)
F5A C8B C7A 108.1(9)
F6A C8B C7B 138.5(17)
F6B C8B C7B 126.3(15)
F5B C8B C7B 100.6(11)
F5A C8B C7B 87.1(9)
C7A C8B C7B 22.2(7)
F6A C8B C9 114.5(11)
F6B C8B C9 111.6(11)
F5B C8B C9 108.6(13)
F5A C8B C9 100.7(11)
C7A C8B C9 103.2(9)
C7B C8B C9 100.8(10)
F1A F1B C6B 64.6(10)
F1A F1B C6A 62.0(9)
C6B F1B C6A 4.0(8)
F2A F2B C6A 72.4(10)
F2A F2B C6B 80.1(12)
C6A F2B C6B 10.2(8)
F2A F2B F1A 131.6(13)
C6A F2B F1A 60.2(7)
C6B F2B F1A 51.7(8)
C7B F3B F3A 45.4(8)
C7B F3B F2A 78.5(10)
F3A F3B F2A 102.8(11)
F3A F4B C7A 84.4(9)
F3A F4B C7B 58.9(11)
C7A F4B C7B 25.6(7)
F3A F4B F4A 133.5(10)
C7A F4B F4A 49.1(4)
C7B F4B F4A 74.7(9)
C8A F5B C8B 7.8(9)
C8B F6B C8A 4.1(8)
C5 C9 C11 129.3(3)
C5 C9 C8A 111.1(3)
C11 C9 C8A 119.2(3)
C5 C9 C8B 110.1(5)
C11 C9 C8B 120.6(5)
C8A C9 C8B 6.4(6)
C11 C10 C14 129.1(3)
C11 C10 S2 110.3(2)
C14 C10 S2 120.7(2)
C11 C10 C1 69.30(17)
C14 C10 C1 83.21(18)
S2 C10 C1 121.45(14)
C10 C11 C12 112.7(3)
C10 C11 C9 122.7(3)
C12 C11 C9 124.5(3)
C13 C12 C11 114.2(3)
C12 C13 C21 128.9(3)
C12 C13 S2 109.4(2)
C21 C13 S2 121.7(2)
C16 C15 C1 124.8(3)
C15 C16 C17 126.6(3)
C16 C17 C18 110.5(3)
C16 C17 C20 109.5(3)
C18 C17 C20 112.3(3)
C19 C18 C17 113.9(3)
C22 C21 C26 118.0(3)
C22 C21 C13 120.5(3)
C26 C21 C13 121.6(3)
C23 C22 C21 121.1(3)
C24 C23 C22 120.1(3)
C25 C24 C23 119.3(3)
C24 C25 C26 120.8(3)
C25 C26 C21 120.7(3)
C28 C27 C32 117.9(3)
C28 C27 C4 121.9(3)
C32 C27 C4 120.2(3)
C29 C28 C27 121.2(3)
C30 C29 C28 120.3(3)
C29 C30 C31 119.2(3)
C32 C31 C30 120.6(3)
C31 C32 C27 120.8(3)

loop_
_geom_bond_atom_site_label_1
_geom_bond_atom_site_label_2
_geom_bond_distance
S1 C1 1.719(3)
S1 C4 1.736(3)
S2 C10 1.722(3)
S2 C13 1.735(3)
C1 C2 1.388(4)
C1 C15 1.452(4)
C1 C10 3.562(4)
C2 C3 1.430(4)
C2 C5 1.468(4)
C3 C4 1.354(4)
C4 C27 1.470(4)
C5 C9 1.354(4)
C5 C6A 1.477(6)
C5 C6B 1.609(18)
C6A F2B 1.286(16)
C6A F2A 1.342(5)
C6A F1A 1.362(5)
C6A C7B 1.522(15)
C6A F1B 1.543(14)
C6A C7A 1.563(5)
C7A C7B 0.583(17)
C7A F4B 1.284(8)
C7A F4A 1.338(5)
C7A F3A 1.358(4)
C7A C6B 1.471(14)
C7A C8B 1.479(16)
C7A C8A 1.547(5)
C8A F5B 1.274(11)
C8A F5A 1.338(5)
C8A F6A 1.381(5)
C8A C9 1.484(6)
C8A F6B 1.525(12)
C8A C7B 1.535(15)
F1A F1B 0.753(15)
F1A C6B 1.208(14)
F1A F2B 1.421(16)
F2A F2B 0.933(17)
F2A C6B 1.501(15)
F2A F3B 1.75(2)
F3A F4B 0.585(9)
F3A C7B 1.153(14)
F3A F3B 1.56(2)
F4A F4B 1.761(9)
F5A C8B 1.468(16)
F6A C8B 1.240(15)
C6B F1B 1.322(16)
C6B F2B 1.347(15)
C6B C7B 1.504(14)
C7B F4B 1.341(15)
C7B F3B 1.410(17)
C7B C8B 1.534(14)
C8B F6B 1.352(15)
C8B F5B 1.365(15)
C8B C9 1.59(2)
C9 C11 1.466(4)
C10 C11 1.370(4)
C10 C14 1.498(4)
C11 C12 1.426(4)
C12 C13 1.361(4)
C13 C21 1.471(4)
C15 C16 1.315(4)
C16 C17 1.492(4)
C17 C18 1.526(5)
C17 C20 1.536(5)
C18 C19 1.512(5)
C21 C22 1.394(4)
C21 C26 1.397(5)
C22 C23 1.390(4)
C23 C24 1.387(5)
C24 C25 1.378(5)
C25 C26 1.388(4)
C27 C28 1.390(4)
C27 C32 1.401(4)
C28 C29 1.384(4)
C29 C30 1.382(4)
C30 C31 1.386(5)
C31 C32 1.378(5)

loop_
_geom_torsion_atom_site_label_1
_geom_torsion_atom_site_label_2
_geom_torsion_atom_site_label_3
_geom_torsion_atom_site_label_4
_geom_torsion
C4 S1 C1 C2 -0.7(2)
C4 S1 C1 C15 176.8(2)
C4 S1 C1 C10 -86.62(17)
C15 C1 C2 C3 -175.9(3)
S1 C1 C2 C3 1.4(3)
C10 C1 C2 C3 123.7(2)
C15 C1 C2 C5 4.3(5)
S1 C1 C2 C5 -178.5(2)
C10 C1 C2 C5 -56.2(3)
C1 C2 C3 C4 -1.5(4)
C5 C2 C3 C4 178.3(3)
C2 C3 C4 C27 -179.4(3)
C2 C3 C4 S1 0.9(3)
C1 S1 C4 C3 -0.1(2)
C1 S1 C4 C27 -179.8(2)
C1 C2 C5 C9 38.8(5)
C3 C2 C5 C9 -141.0(3)
C1 C2 C5 C6A -145.4(3)
C3 C2 C5 C6A 34.7(5)
C1 C2 C5 C6B -136.6(7)
C3 C2 C5 C6B 43.5(8)
C9 C5 C6A F2B 142.1(10)
C2 C5 C6A F2B -34.3(11)
C6B C5 C6A F2B -128(5)
C9 C5 C6A F2A 96.2(4)
C2 C5 C6A F2A -80.3(4)
C6B C5 C6A F2A -173(4)
C9 C5 C6A F1A -142.6(3)
C2 C5 C6A F1A 41.0(5)
C6B C5 C6A F1A -52(4)
C9 C5 C6A C7B -0.7(9)
C2 C5 C6A C7B -177.1(8)
C6B C5 C6A C7B 90(4)
C9 C5 C6A F1B -111.9(7)
C2 C5 C6A F1B 71.7(7)
C6B C5 C6A F1B -22(4)
C9 C5 C6A C7A -23.0(4)
C2 C5 C6A C7A 160.5(3)
C6B C5 C6A C7A 67(4)
F2B C6A C7A C7B -62.6(18)
F2A C6A C7A C7B -19.8(15)
F1A C6A C7A C7B -135.5(15)
C5 C6A C7A C7B 101.5(15)
F1B C6A C7A C7B -151.0(16)
F2B C6A C7A F4B 7.1(13)
F2A C6A C7A F4B 49.9(8)
F1A C6A C7A F4B -65.8(8)
C5 C6A C7A F4B 171.2(7)
C7B C6A C7A F4B 69.7(16)
F1B C6A C7A F4B -81.3(8)
F2B C6A C7A F4A 104.8(11)
F2A C6A C7A F4A 147.6(3)
F1A C6A C7A F4A 31.8(5)
C5 C6A C7A F4A -91.1(4)
C7B C6A C7A F4A 167.4(15)
F1B C6A C7A F4A 16.3(6)
F2B C6A C7A F3A -17.8(12)
F2A C6A C7A F3A 25.0(5)
F1A C6A C7A F3A -90.8(4)
C5 C6A C7A F3A 146.3(3)
C7B C6A C7A F3A 44.8(15)
F1B C6A C7A F3A -106.3(6)
F2B C6A C7A C6B 80(5)
F2A C6A C7A C6B 123(5)
F1A C6A C7A C6B 7(5)
C5 C6A C7A C6B -116(5)
C7B C6A C7A C6B 143(5)
F1B C6A C7A C6B -8(5)
F2B C6A C7A C8B -141.7(13)
F2A C6A C7A C8B -98.9(7)
F1A C6A C7A C8B 145.4(7)
C5 C6A C7A C8B 22.4(7)
C7B C6A C7A C8B -79.1(15)
F1B C6A C7A C8B 129.9(9)
F2B C6A C7A C8A -136.7(11)
F2A C6A C7A C8A -93.9(4)
F1A C6A C7A C8A 150.4(4)
C5 C6A C7A C8A 27.4(5)
C7B C6A C7A C8A -74.1(15)
F1B C6A C7A C8A 134.9(6)
C7B C7A C8A F5B 46.6(16)
F4B C7A C8A F5B -26.6(10)
F4A C7A C8A F5B -123.8(7)
F3A C7A C8A F5B -0.9(8)
C6B C7A C8A F5B 123.8(9)
C8B C7A C8A F5B -103(7)
C6A C7A C8A F5B 118.5(7)
C7B C7A C8A F5A 27.9(15)
F4B C7A C8A F5A -45.3(8)
F4A C7A C8A F5A -142.5(4)
F3A C7A C8A F5A -19.6(5)
C6B C7A C8A F5A 105.1(7)
C8B C7A C8A F5A -122(7)
C6A C7A C8A F5A 99.8(5)
C7B C7A C8A F6A 144.0(15)
F4B C7A C8A F6A 70.8(7)
F4A C7A C8A F6A -26.4(5)
F3A C7A C8A F6A 96.5(4)
C6B C7A C8A F6A -138.8(7)
C8B C7A C8A F6A -6(6)
C6A C7A C8A F6A -144.1(4)
C7B C7A C8A C9 -94.9(15)
F4B C7A C8A C9 -168.1(6)
F4A C7A C8A C9 94.7(4)
F3A C7A C8A C9 -142.4(3)
C6B C7A C8A C9 -17.7(8)
C8B C7A C8A C9 115(7)
C6A C7A C8A C9 -23.0(5)
C7B C7A C8A F6B 154.7(15)
F4B C7A C8A F6B 81.5(8)
F4A C7A C8A F6B -15.6(6)
F3A C7A C8A F6B 107.3(5)
C6B C7A C8A F6B -128.1(8)
C8B C7A C8A F6B 5(7)
C6A C7A C8A F6B -133.4(5)
F4B C7A C8A C7B -73.2(15)
F4A C7A C8A C7B -170.4(15)
F3A C7A C8A C7B -47.5(14)
C6B C7A C8A C7B 77.2(15)
C8B C7A C8A C7B -150(7)
C6A C7A C8A C7B 71.9(14)
F2B C6A F1A F1B -158.4(13)
F2A C6A F1A F1B -151.3(11)
C5 C6A F1A F1B 83.5(11)
C7B C6A F1A F1B -51.3(14)
C7A C6A F1A F1B -33.0(11)
F2B C6A F1A C6B -134(6)
F2A C6A F1A C6B -127(6)
C5 C6A F1A C6B 108(6)
C7B C6A F1A C6B -27(6)
F1B C6A F1A C6B 24(6)
C7A C6A F1A C6B -9(6)
F2A C6A F1A F2B 7.1(8)
C5 C6A F1A F2B -118.1(9)
C7B C6A F1A F2B 107.1(12)
F1B C6A F1A F2B 158.4(13)
C7A C6A F1A F2B 125.4(9)
F1A C6A F2A F2B -9.7(11)
C5 C6A F2A F2B 116.4(12)
C7B C6A F2A F2B -134.9(13)
F1B C6A F2A F2B -27.6(13)
C7A C6A F2A F2B -127.7(12)
F2B C6A F2A C6B 56(5)
F1A C6A F2A C6B 47(5)
C5 C6A F2A C6B 173(5)
C7B C6A F2A C6B -79(5)
F1B C6A F2A C6B 29(5)
C7A C6A F2A C6B -71(5)
F2B C6A F2A F3B 142.4(13)
F1A C6A F2A F3B 132.8(9)
C5 C6A F2A F3B -101.1(8)
C7B C6A F2A F3B 7.5(10)
F1B C6A F2A F3B 114.9(11)
C7A C6A F2A F3B 14.7(9)
C7B C7A F3A F4B -179.8(19)
F4A C7A F3A F4B 3.1(10)
C6B C7A F3A F4B 117.1(12)
C8B C7A F3A F4B -113.3(12)
C8A C7A F3A F4B -120.9(10)
C6A C7A F3A F4B 126.2(10)
F4B C7A F3A C7B 179.8(19)
F4A C7A F3A C7B -177.1(17)
C6B C7A F3A C7B -63.1(17)
C8B C7A F3A C7B 66.5(18)
C8A C7A F3A C7B 58.9(16)
C6A C7A F3A C7B -54.0(16)
C7B C7A F3A F3B 3.3(17)
F4B C7A F3A F3B -176.8(12)
F4A C7A F3A F3B -173.7(8)
C6B C7A F3A F3B -59.7(11)
C8B C7A F3A F3B 69.9(11)
C8A C7A F3A F3B 62.3(9)
C6A C7A F3A F3B -50.6(8)
C7B C7A F4A F4B -12(6)
F3A C7A F4A F4B -1.3(4)
C6B C7A F4A F4B -121.7(8)
C8B C7A F4A F4B 119.9(9)
C8A C7A F4A F4B 122.5(5)
C6A C7A F4A F4B -125.3(5)
F5B C8A F5A C8B -48(6)
F6A C8A F5A C8B -42(6)
C9 C8A F5A C8B -166(6)
F6B C8A F5A C8B -35(6)
C7B C8A F5A C8B 86(6)
C7A C8A F5A C8B 76(6)
F5B C8A F6A C8B 130(9)
F5A C8A F6A C8B 128(9)
C9 C8A F6A C8B -108(9)
F6B C8A F6A C8B -30(9)
C7B C8A F6A C8B 24(9)
C7A C8A F6A C8B 8(9)
C6A F1A C6B F1B -155(6)
F2B F1A C6B F1B 162.3(14)
F1B F1A C6B F2B -162.3(14)
C6A F1A C6B F2B 42(6)
F1B F1A C6B C7A -35.5(16)
C6A F1A C6B C7A 169(7)
F2B F1A C6B C7A 126.9(17)
F1B F1A C6B F2A -159.3(15)
C6A F1A C6B F2A 45(6)
F2B F1A C6B F2A 3.0(9)
F1B F1A C6B C7B -61(2)
C6A F1A C6B C7B 144(8)
F2B F1A C6B C7B 102(2)
F1B F1A C6B C5 93.9(14)
C6A F1A C6B C5 -62(6)
F2B F1A C6B C5 -103.8(14)
C7B C7A C6B F1A -134.3(19)
F4B C7A C6B F1A -58.2(17)
F4A C7A C6B F1A 33.1(15)
F3A C7A C6B F1A -85.0(14)
C8B C7A C6B F1A 145.6(13)
C8A C7A C6B F1A 151.3(12)
C6A C7A C6B F1A -171(6)
C7B C7A C6B F1B -153.5(18)
F4B C7A C6B F1B -77.4(12)
F4A C7A C6B F1B 13.9(11)
F3A C7A C6B F1B -104.2(10)
C8B C7A C6B F1B 126.4(12)
C8A C7A C6B F1B 132.1(10)
C6A C7A C6B F1B 170(6)
C7B C7A C6B F2B -43(2)
F4B C7A C6B F2B 33(2)
F4A C7A C6B F2B 124.2(17)
F3A C7A C6B F2B 6(2)
C8B C7A C6B F2B -123.3(18)
C8A C7A C6B F2B -117.6(18)
C6A C7A C6B F2B -80(5)
C7B C7A C6B F2A -11.1(17)
F4B C7A C6B F2A 65.0(13)
F4A C7A C6B F2A 156.3(8)
F3A C7A C6B F2A 38.2(12)
C8B C7A C6B F2A -91.2(11)
C8A C7A C6B F2A -85.5(10)
C6A C7A C6B F2A -47(4)
F4B C7A C6B C7B 76.0(16)
F4A C7A C6B C7B 167.3(15)
F3A C7A C6B C7B 49.3(15)
C8B C7A C6B C7B -80.1(15)
C8A C7A C6B C7B -74.4(15)
C6A C7A C6B C7B -36(5)
C7B C7A C6B C5 91.4(16)
F4B C7A C6B C5 167.4(7)
F4A C7A C6B C5 -101.3(7)
F3A C7A C6B C5 140.6(6)
C8B C7A C6B C5 11.2(12)
C8A C7A C6B C5 17.0(9)
C6A C7A C6B C5 55(5)
F2B F2A C6B F1A -4.6(13)
C6A F2A C6B F1A -125(5)
F3B F2A C6B F1A 140.7(13)
F2B F2A C6B F1B -21.3(19)
C6A F2A C6B F1B -142(6)
F3B F2A C6B F1B 124(2)
C6A F2A C6B F2B -121(5)
F3B F2A C6B F2B 145.3(14)
F2B F2A C6B C7A -140.1(17)
C6A F2A C6B C7A 99(5)
F3B F2A C6B C7A 5.1(12)
F2B F2A C6B C7B -144.4(16)
C6A F2A C6B C7B 95(5)
F3B F2A C6B C7B 0.9(11)
F2B F2A C6B C5 114.5(13)
C6A F2A C6B C5 -6(4)
F3B F2A C6B C5 -100.3(9)
C9 C5 C6B F1A -151.3(9)
C2 C5 C6B F1A 24.9(14)
C6A C5 C6B F1A 116(5)
C9 C5 C6B F1B -113.8(10)
C2 C5 C6B F1B 62.5(13)
C6A C5 C6B F1B 154(5)
C9 C5 C6B F2B 134.6(10)
C2 C5 C6B F2B -49.2(13)
C6A C5 C6B F2B 42(4)
C9 C5 C6B C7A -11.0(10)
C2 C5 C6B C7A 165.2(5)
C6A C5 C6B C7A -103(4)
C9 C5 C6B F2A 97.9(6)
C2 C5 C6B F2A -85.9(7)
C6A C5 C6B F2A 5(4)
C9 C5 C6B C7B 12.1(12)
C2 C5 C6B C7B -171.7(8)
C6A C5 C6B C7B -80(4)
F4B C7A C7B F3A -0.1(8)
F4A C7A C7B F3A 12(7)
C6B C7A C7B F3A 124.0(12)
C8B C7A C7B F3A -121.7(12)
C8A C7A C7B F3A -125.3(11)
C6A C7A C7B F3A 129.1(11)
F4A C7A C7B F4B 12(6)
F3A C7A C7B F4B 0.1(8)
C6B C7A C7B F4B 124.0(8)
C8B C7A C7B F4B -121.7(9)
C8A C7A C7B F4B -125.3(6)
C6A C7A C7B F4B 129.2(6)
F4B C7A C7B F3B -23(13)
F4A C7A C7B F3B -11(18)
F3A C7A C7B F3B -23(12)
C6B C7A C7B F3B 101(13)
C8B C7A C7B F3B -145(13)
C8A C7A C7B F3B -149(13)
C6A C7A C7B F3B 106(13)
F4B C7A C7B C6B -124.0(8)
F4A C7A C7B C6B -112(6)
F3A C7A C7B C6B -124.0(12)
C8B C7A C7B C6B 114.3(10)
C8A C7A C7B C6B 110.7(8)
C6A C7A C7B C6B 5.2(8)
F4B C7A C7B C6A -129.2(6)
F4A C7A C7B C6A -117(6)
F3A C7A C7B C6A -129.1(11)
C6B C7A C7B C6A -5.2(8)
C8B C7A C7B C6A 109.1(9)
C8A C7A C7B C6A 105.5(6)
F4B C7A C7B C8B 121.7(9)
F4A C7A C7B C8B 134(6)
F3A C7A C7B C8B 121.7(12)
C6B C7A C7B C8B -114.3(10)
C8A C7A C7B C8B -3.6(9)
C6A C7A C7B C8B -109.1(9)
F4B C7A C7B C8A 125.3(6)
F4A C7A C7B C8A 137(6)
F3A C7A C7B C8A 125.3(11)
C6B C7A C7B C8A -110.7(8)
C8B C7A C7B C8A 3.6(9)
C6A C7A C7B C8A -105.5(6)
F4B F3A C7B C7A 0.2(18)
F3B F3A C7B C7A -176(2)
C7A F3A C7B F4B -0.2(18)
F3B F3A C7B F4B -176.3(13)
F4B F3A C7B F3B 176.3(13)
C7A F3A C7B F3B 176(2)
F4B F3A C7B C6B 77.7(19)
C7A F3A C7B C6B 78(2)
F3B F3A C7B C6B -98.6(19)
F4B F3A C7B C6A 87.4(19)
C7A F3A C7B C6A 87(2)
F3B F3A C7B C6A -88.9(19)
F4B F3A C7B C8B -75.1(18)
C7A F3A C7B C8B -75(2)
F3B F3A C7B C8B 108.6(19)
F4B F3A C7B C8A -83.2(18)
C7A F3A C7B C8A -83(2)
F3B F3A C7B C8A 100.5(19)
F1A C6B C7B C7A 63(2)
F1B C6B C7B C7A 29.7(19)
F2B C6B C7B C7A 146.2(19)
F2A C6B C7B C7A 169.3(16)
C5 C6B C7B C7A -93.5(16)
F1A C6B C7B F3A -26(3)
F1B C6B C7B F3A -59(2)
F2B C6B C7B F3A 57(2)
C7A C6B C7B F3A -89(2)
F2A C6B C7B F3A 80.2(18)
C5 C6B C7B F3A 177.3(15)
F1A C6B C7B F4B 2(3)
F1B C6B C7B F4B -31.3(19)
F2B C6B C7B F4B 85.2(19)
C7A C6B C7B F4B -61.0(16)
F2A C6B C7B F4B 108.3(14)
C5 C6B C7B F4B -154.5(12)
F1A C6B C7B F3B -107(2)
F1B C6B C7B F3B -140.7(16)
F2B C6B C7B F3B -24(2)
C7A C6B C7B F3B -170(2)
F2A C6B C7B F3B -1.1(14)
C5 C6B C7B F3B 96.0(14)
F1A C6B C7B C6A -151(6)
F1B C6B C7B C6A 175(6)
F2B C6B C7B C6A -68(4)
C7A C6B C7B C6A 146(5)
F2A C6B C7B C6A -45(4)
C5 C6B C7B C6A 52(4)
F1A C6B C7B C8B 129.9(18)
F1B C6B C7B C8B 96.7(17)
F2B C6B C7B C8B -146.8(16)
C7A C6B C7B C8B 66.9(16)
F2A C6B C7B C8B -123.8(13)
C5 C6B C7B C8B -26.6(16)
F1A C6B C7B C8A 137.7(17)
F1B C6B C7B C8A 104.5(16)
F2B C6B C7B C8A -139.0(15)
C7A C6B C7B C8A 74.7(15)
F2A C6B C7B C8A -115.9(11)
C5 C6B C7B C8A -18.8(14)
F2B C6A C7B C7A 129.5(15)
F2A C6A C7B C7A 161.4(14)
F1A C6A C7B C7A 52.8(16)
C5 C6A C7B C7A -84.7(15)
F1B C6A C7B C7A 29.8(16)
F2B C6A C7B F3A 35(2)
F2A C6A C7B F3A 67.4(18)
F1A C6A C7B F3A -41(2)
C5 C6A C7B F3A -178.7(16)
F1B C6A C7B F3A -64(2)
C7A C6A C7B F3A -94(2)
F2B C6A C7B F4B 67.0(19)
F2A C6A C7B F4B 98.9(14)
F1A C6A C7B F4B -9.7(19)
C5 C6A C7B F4B -147.2(12)
F1B C6A C7B F4B -32.8(16)
C7A C6A C7B F4B -62.5(17)
F2B C6A C7B F3B -41.4(16)
F2A C6A C7B F3B -9.5(12)
F1A C6A C7B F3B -118.1(13)
C5 C6A C7B F3B 104.4(12)
F1B C6A C7B F3B -141.1(13)
C7A C6A C7B F3B -171(2)
F2B C6A C7B C6B 96(5)
F2A C6A C7B C6B 128(5)
F1A C6A C7B C6B 19(4)
C5 C6A C7B C6B -118(5)
F1B C6A C7B C6B -4(4)
C7A C6A C7B C6B -33(5)
F2B C6A C7B C8B -159.8(13)
F2A C6A C7B C8B -127.9(11)
F1A C6A C7B C8B 123.5(10)
C5 C6A C7B C8B -14.0(14)
F1B C6A C7B C8B 100.4(13)
C7A C6A C7B C8B 70.6(16)
F2B C6A C7B C8A -152.4(11)
F2A C6A C7B C8A -120.5(9)
F1A C6A C7B C8A 130.9(7)
C5 C6A C7B C8A -6.5(12)
F1B C6A C7B C8A 107.9(11)
C7A C6A C7B C8A 78.1(15)
F5B C8A C7B C7A -139.8(14)
F5A C8A C7B C7A -154.1(14)
F6A C8A C7B C7A -43.3(17)
C9 C8A C7B C7A 91.2(14)
F6B C8A C7B C7A -27.9(16)
F5B C8A C7B F3A -47.6(19)
F5A C8A C7B F3A -61.9(17)
F6A C8A C7B F3A 49(2)
C9 C8A C7B F3A -176.6(15)
F6B C8A C7B F3A 64.3(19)
C7A C8A C7B F3A 92(2)
F5B C8A C7B F4B -77.2(14)
F5A C8A C7B F4B -91.5(13)
F6A C8A C7B F4B 19.4(17)
C9 C8A C7B F4B 153.8(11)
F6B C8A C7B F4B 34.8(16)
C7A C8A C7B F4B 62.7(16)
F5B C8A C7B F3B 35.1(14)
F5A C8A C7B F3B 20.8(12)
F6A C8A C7B F3B 131.7(12)
C9 C8A C7B F3B -93.9(12)
F6B C8A C7B F3B 147.0(12)
C7A C8A C7B F3B 175(2)
F5B C8A C7B C6B 148.8(12)
F5A C8A C7B C6B 134.5(12)
F6A C8A C7B C6B -114.7(11)
C9 C8A C7B C6B 19.8(14)
F6B C8A C7B C6B -99.3(12)
C7A C8A C7B C6B -71.4(15)
F5B C8A C7B C6A 139.9(10)
F5A C8A C7B C6A 125.5(10)
F6A C8A C7B C6A -123.6(8)
C9 C8A C7B C6A 10.9(12)
F6B C8A C7B C6A -108.2(10)
C7A C8A C7B C6A -80.3(15)
F5B C8A C7B C8B -112(6)
F5A C8A C7B C8B -127(6)
F6A C8A C7B C8B -16(6)
C9 C8A C7B C8B 119(6)
F6B C8A C7B C8B -1(6)
C7A C8A C7B C8B 27(6)
C8A F6A C8B F6B 150(9)
C8A F6A C8B F5B -46(8)
C8A F6A C8B F5A -46(8)
C8A F6A C8B C7A -170(10)
C8A F6A C8B C7B -150(10)
C8A F6A C8B C9 64(9)
C8A F5A C8B F6A 132(7)
C8A F5A C8B F6B 138(7)
C8A F5A C8B F5B 131(6)
C8A F5A C8B C7A -96(6)
C8A F5A C8B C7B -88(6)
C8A F5A C8B C9 12(6)
C7B C7A C8B F6A 143.1(19)
F4B C7A C8B F6A 65.1(16)
F4A C7A C8B F6A -27.1(16)
F3A C7A C8B F6A 92.2(13)
C6B C7A C8B F6A -138.3(14)
C8A C7A C8B F6A 172(8)
C6A C7A C8B F6A -144.4(13)
C7B C7A C8B F6B 156.1(18)
F4B C7A C8B F6B 78.1(13)
F4A C7A C8B F6B -14.0(13)
F3A C7A C8B F6B 105.2(10)
C6B C7A C8B F6B -125.3(13)
C8A C7A C8B F6B -175(8)
C6A C7A C8B F6B -131.4(11)
C7B C7A C8B F5B 34(2)
F4B C7A C8B F5B -43.8(19)
F4A C7A C8B F5B -135.9(13)
F3A C7A C8B F5B -16.6(18)
C6B C7A C8B F5B 112.9(15)
C8A C7A C8B F5B 64(6)
C6A C7A C8B F5B 106.8(14)
C7B C7A C8B F5A 19.8(18)
F4B C7A C8B F5A -58.2(15)
F4A C7A C8B F5A -150.3(9)
F3A C7A C8B F5A -31.1(14)
C6B C7A C8B F5A 98.4(13)
C8A C7A C8B F5A 49(6)
C6A C7A C8B F5A 92.3(11)
F4B C7A C8B C7B -78.0(16)
F4A C7A C8B C7B -170.1(15)
F3A C7A C8B C7B -50.9(15)
C6B C7A C8B C7B 78.7(15)
C8A C7A C8B C7B 29(7)
C6A C7A C8B C7B 72.5(14)
C7B C7A C8B C9 -86.4(16)
F4B C7A C8B C9 -164.4(7)
F4A C7A C8B C9 103.5(7)
F3A C7A C8B C9 -137.2(6)
C6B C7A C8B C9 -7.7(12)
C8A C7A C8B C9 -57(7)
C6A C7A C8B C9 -13.8(9)
C7A C7B C8B F6A -50(2)
F3A C7B C8B F6A 38(3)
F4B C7B C8B F6A 11(3)
F3B C7B C8B F6A 124(2)
C6B C7B C8B F6A -118(2)
C6A C7B C8B F6A -127.7(18)
C8A C7B C8B F6A 158(8)
C7A C7B C8B F6B -29(2)
F3A C7B C8B F6B 60(2)
F4B C7B C8B F6B 33(2)
F3B C7B C8B F6B 145.3(17)
C6B C7B C8B F6B -97.1(19)
C6A C7B C8B F6B -106.4(18)
C8A C7B C8B F6B 179(7)
C7A C7B C8B F5B -150.1(18)
F3A C7B C8B F5B -62(2)
F4B C7B C8B F5B -88.7(16)
F3B C7B C8B F5B 24.0(19)
C6B C7B C8B F5B 141.7(14)
C6A C7B C8B F5B 132.3(13)
C8A C7B C8B F5B 58(5)
C7A C7B C8B F5A -161.2(17)
F3A C7B C8B F5A -72.7(18)
F4B C7B C8B F5A -99.8(14)
F3B C7B C8B F5A 12.9(16)
C6B C7B C8B F5A 130.6(13)
C6A C7B C8B F5A 121.2(12)
C8A C7B C8B F5A 47(6)
F3A C7B C8B C7A 88(2)
F4B C7B C8B C7A 61.4(15)
F3B C7B C8B C7A 174(2)
C6B C7B C8B C7A -68.2(16)
C6A C7B C8B C7A -77.6(15)
C8A C7B C8B C7A -152(6)
C7A C7B C8B C9 98.4(15)
F3A C7B C8B C9 -173.1(15)
F4B C7B C8B C9 159.8(11)
F3B C7B C8B C9 -87.4(15)
C6B C7B C8B C9 30.2(15)
C6A C7B C8B C9 20.8(14)
C8A C7B C8B C9 -53(6)
C6A F1A F1B C6B 3.5(10)
F2B F1A F1B C6B -23.6(18)
C6B F1A F1B C6A -3.5(10)
F2B F1A F1B C6A -27.1(16)
F2B C6B F1B F1A 16.5(13)
C7A C6B F1B F1A 151.8(14)
F2A C6B F1B F1A 29.6(19)
C7B C6B F1B F1A 140.8(16)
C5 C6B F1B F1A -101.9(13)
F1A C6B F1B C6A 49(11)
F2B C6B F1B C6A 66(11)
C7A C6B F1B C6A -159(12)
F2A C6B F1B C6A 79(11)
C7B C6B F1B C6A -170(12)
C5 C6B F1B C6A -52(11)
F2B C6A F1B F1A 19.5(12)
F2A C6A F1B F1A 37.4(13)
C5 C6A F1B F1A -107.9(10)
C7B C6A F1B F1A 138.3(11)
C7A C6A F1B F1A 148.9(10)
F2B C6A F1B C6B -109(12)
F2A C6A F1B C6B -92(12)
F1A C6A F1B C6B -129(12)
C5 C6A F1B C6B 123(12)
C7B C6A F1B C6B 9(11)
C7A C6A F1B C6B 20(11)
C6B F2A F2B C6A -6.9(9)
F3B F2A F2B C6A -64.2(17)
C6A F2A F2B C6B 6.9(9)
F3B F2A F2B C6B -57.3(19)
C6A F2A F2B F1A 11.9(14)
C6B F2A F2B F1A 5.0(15)
F3B F2A F2B F1A -52(3)
F1A C6A F2B F2A 169.7(12)
C5 C6A F2B F2A -86.7(11)
C7B C6A F2B F2A 52.8(14)
F1B C6A F2B F2A 159.4(10)
C7A C6A F2B F2A 74.6(13)
F2A C6A F2B C6B -138(4)
F1A C6A F2B C6B 32(4)
C5 C6A F2B C6B 135(5)
C7B C6A F2B C6B -85(4)
F1B C6A F2B C6B 21(4)
C7A C6A F2B C6B -63(4)
F2A C6A F2B F1A -169.7(12)
C5 C6A F2B F1A 103.6(7)
C7B C6A F2B F1A -116.9(9)
F1B C6A F2B F1A -10.4(6)
C7A C6A F2B F1A -95.2(9)
F1A C6B F2B F2A 175.2(14)
F1B C6B F2B F2A 165.2(14)
C7A C6B F2B F2A 56(2)
C7B C6B F2B F2A 39.6(17)
C5 C6B F2B F2A -75.3(12)
F1A C6B F2B C6A -144(5)
F1B C6B F2B C6A -154(5)
C7A C6B F2B C6A 97(4)
F2A C6B F2B C6A 40(4)
C7B C6B F2B C6A 80(4)
C5 C6B F2B C6A -35(4)
F1B C6B F2B F1A -10.0(8)
C7A C6B F2B F1A -119(2)
F2A C6B F2B F1A -175.2(14)
C7B C6B F2B F1A -135.7(18)
C5 C6B F2B F1A 109.5(11)
F1B F1A F2B F2A 21(3)
C6B F1A F2B F2A -6.3(18)
C6A F1A F2B F2A -13.1(15)
F1B F1A F2B C6A 34(2)
C6B F1A F2B C6A 6.8(11)
F1B F1A F2B C6B 27(2)
C6A F1A F2B C6B -6.8(11)
C7A C7B F3B F3A 24(12)
F4B C7B F3B F3A 1.6(6)
C6B C7B F3B F3A 122.2(13)
C6A C7B F3B F3A 128.6(11)
C8B C7B F3B F3A -118.9(15)
C8A C7B F3B F3A -123.3(11)
C7A C7B F3B F2A -97(13)
F3A C7B F3B F2A -121.2(10)
F4B C7B F3B F2A -119.6(10)
C6B C7B F3B F2A 1.0(13)
C6A C7B F3B F2A 7.4(9)
C8B C7B F3B F2A 119.8(13)
C8A C7B F3B F2A 115.4(10)
F4B F3A F3B C7B -9(3)
C7A F3A F3B C7B -1.6(9)
F4B F3A F3B F2A 50(3)
C7B F3A F3B F2A 59.3(11)
C7A F3A F3B F2A 57.6(9)
F2B F2A F3B C7B 47(2)
C6A F2A F3B C7B -8.3(10)
C6B F2A F3B C7B -1.0(12)
F2B F2A F3B F3A 8(2)
C6A F2A F3B F3A -47.0(10)
C6B F2A F3B F3A -39.6(12)
C7B F3A F4B C7A -0.1(8)
F3B F3A F4B C7A 8(3)
C7A F3A F4B C7B 0.1(8)
F3B F3A F4B C7B 8(3)
C7B F3A F4B F4A -3.1(15)
C7A F3A F4B F4A -3.1(9)
F3B F3A F4B F4A 5(4)
C7B C7A F4B F3A 0.1(16)
F4A C7A F4B F3A -177.1(9)
C6B C7A F4B F3A -75.5(12)
C8B C7A F4B F3A 79.0(12)
C8A C7A F4B F3A 70.9(10)
C6A C7A F4B F3A -65.9(11)
F4A C7A F4B C7B -177.2(14)
F3A C7A F4B C7B -0.1(16)
C6B C7A F4B C7B -75.6(16)
C8B C7A F4B C7B 78.8(16)
C8A C7A F4B C7B 70.7(15)
C6A C7A F4B C7B -66.1(15)
C7B C7A F4B F4A 177.2(14)
F3A C7A F4B F4A 177.1(9)
C6B C7A F4B F4A 101.6(9)
C8B C7A F4B F4A -104.0(9)
C8A C7A F4B F4A -112.1(5)
C6A C7A F4B F4A 111.1(6)
C7A C7B F4B F3A -179.8(19)
F3B C7B F4B F3A -3.6(13)
C6B C7B F4B F3A -116.7(16)
C6A C7B F4B F3A -111.8(17)
C8B C7B F4B F3A 117.7(15)
C8A C7B F4B F3A 113.0(15)
F3A C7B F4B C7A 179.8(19)
F3B C7B F4B C7A 176(2)
C6B C7B F4B C7A 63.1(15)
C6A C7B F4B C7A 68.0(16)
C8B C7B F4B C7A -62.4(15)
C8A C7B F4B C7A -67.2(15)
C7A C7B F4B F4A -2.2(11)
F3A C7B F4B F4A 177.6(11)
F3B C7B F4B F4A 174.1(12)
C6B C7B F4B F4A 60.9(12)
C6A C7B F4B F4A 65.9(13)
C8B C7B F4B F4A -64.6(11)
C8A C7B F4B F4A -69.4(12)
C7A F4A F4B F3A 4.0(12)
C7A F4A F4B C7B 1.3(6)
F5A C8A F5B C8B 140(6)
F6A C8A F5B C8B -34(6)
C9 C8A F5B C8B -149(6)
F6B C8A F5B C8B -28(6)
C7B C8A F5B C8B 92(6)
C7A C8A F5B C8B 75(6)
F6A C8B F5B C8A 141(6)
F6B C8B F5B C8A 147(7)
F5A C8B F5B C8A -40(6)
C7A C8B F5B C8A -92(5)
C7B C8B F5B C8A -80(5)
C9 C8B F5B C8A 26(5)
F6A C8B F6B C8A -44(12)
F5B C8B F6B C8A -60(12)
F5A C8B F6B C8A -63(12)
C7A C8B F6B C8A 170(13)
C7B C8B F6B C8A -179(100)
C9 C8B F6B C8A 59(12)
F5B C8A F6B C8B 114(13)
F5A C8A F6B C8B 110(13)
F6A C8A F6B C8B 135(13)
C9 C8A F6B C8B -117(13)
C7B C8A F6B C8B 1(12)
C7A C8A F6B C8B -9(12)
C2 C5 C9 C11 11.1(5)
C6A C5 C9 C11 -165.0(3)
C6B C5 C9 C11 -173.1(6)
C2 C5 C9 C8A -175.8(3)
C6A C5 C9 C8A 8.1(4)
C6B C5 C9 C8A 0.1(7)
C2 C5 C9 C8B -169.1(6)
C6A C5 C9 C8B 14.9(7)
C6B C5 C9 C8B 6.8(9)
F5B C8A C9 C5 -130.9(7)
F5A C8A C9 C5 -111.1(4)
F6A C8A C9 C5 128.9(3)
F6B C8A C9 C5 111.1(6)
C7B C8A C9 C5 -12.1(8)
C7A C8A C9 C5 10.5(5)
F5B C8A C9 C11 43.0(8)
F5A C8A C9 C11 62.8(5)
F6A C8A C9 C11 -57.2(5)
F6B C8A C9 C11 -75.0(6)
C7B C8A C9 C11 161.8(8)
C7A C8A C9 C11 -175.6(3)
F5B C8A C9 C8B 147(6)
F5A C8A C9 C8B 167(6)
F6A C8A C9 C8B 47(5)
F6B C8A C9 C8B 29(5)
C7B C8A C9 C8B -94(5)
C7A C8A C9 C8B -71(5)
F6A C8B C9 C5 135.1(9)
F6B C8B C9 C5 113.8(10)
F5B C8B C9 C5 -127.7(8)
F5A C8B C9 C5 -111.6(6)
C7A C8B C9 C5 0.1(10)
C7B C8B C9 C5 -22.5(11)
F6A C8B C9 C11 -45.0(13)
F6B C8B C9 C11 -66.3(12)
F5B C8B C9 C11 52.1(11)
F5A C8B C9 C11 68.3(8)
C7A C8B C9 C11 180.0(5)
C7B C8B C9 C11 157.4(8)
F6A C8B C9 C8A -124(6)
F6B C8B C9 C8A -145(6)
F5B C8B C9 C8A -27(5)
F5A C8B C9 C8A -11(5)
C7A C8B C9 C8A 101(5)
C7B C8B C9 C8A 78(5)
C13 S2 C10 C11 -0.2(2)
C13 S2 C10 C14 -179.4(3)
C13 S2 C10 C1 -77.73(16)
C2 C1 C10 C11 79.8(2)
C15 C1 C10 C11 -57.5(2)
S1 C1 C10 C11 -175.7(2)
C2 C1 C10 C14 -56.6(2)
C15 C1 C10 C14 166.2(2)
S1 C1 C10 C14 48.0(2)
C2 C1 C10 S2 -178.5(2)
C15 C1 C10 S2 44.2(2)
S1 C1 C10 S2 -74.0(2)
C14 C10 C11 C12 179.8(3)
S2 C10 C11 C12 0.7(3)
C1 C10 C11 C12 117.8(2)
C14 C10 C11 C9 -3.3(5)
S2 C10 C11 C9 177.7(2)
C1 C10 C11 C9 -65.3(2)
C5 C9 C11 C10 52.8(4)
C8A C9 C11 C10 -119.9(4)
C8B C9 C11 C10 -127.1(7)
C5 C9 C11 C12 -130.6(3)
C8A C9 C11 C12 56.7(4)
C8B C9 C11 C12 49.5(7)
C10 C11 C12 C13 -1.1(4)
C9 C11 C12 C13 -177.9(3)
C11 C12 C13 C21 -178.0(3)
C11 C12 C13 S2 0.9(3)
C10 S2 C13 C12 -0.4(2)
C10 S2 C13 C21 178.6(2)
C2 C1 C15 C16 -163.0(3)
S1 C1 C15 C16 19.9(4)
C10 C1 C15 C16 -103.8(3)
C1 C15 C16 C17 -179.7(3)
C15 C16 C17 C18 -122.4(4)
C15 C16 C17 C20 113.4(4)
C16 C17 C18 C19 171.4(3)
C20 C17 C18 C19 -66.1(4)
C12 C13 C21 C22 -10.2(5)
S2 C13 C21 C22 171.0(2)
C12 C13 C21 C26 169.9(3)
S2 C13 C21 C26 -8.8(4)
C26 C21 C22 C23 0.1(5)
C13 C21 C22 C23 -179.7(3)
C21 C22 C23 C24 0.2(5)
C22 C23 C24 C25 -0.3(5)
C23 C24 C25 C26 0.0(5)
C24 C25 C26 C21 0.3(5)
C22 C21 C26 C25 -0.4(5)
C13 C21 C26 C25 179.5(3)
C3 C4 C27 C28 178.4(3)
S1 C4 C27 C28 -1.9(4)
C3 C4 C27 C32 -2.1(5)
S1 C4 C27 C32 177.5(2)
C32 C27 C28 C29 0.2(4)
C4 C27 C28 C29 179.7(3)
C27 C28 C29 C30 1.1(4)
C28 C29 C30 C31 -1.2(5)
C29 C30 C31 C32 0.1(5)
C30 C31 C32 C27 1.2(5)
C28 C27 C32 C31 -1.4(5)
C4 C27 C32 C31 179.2(3)
